data_2219154
loop_
_publ_author_name
'Chai, Lan-Qin'
'Ding, Yu-Jie'
'Yang, Xiao-Qing'
'Yan, Hai-Bo'
'Dong, Wen-Kui'

_publ_section_title
;
 <i>N</i>-(2-Chlorobenzoyl)-<i>N</i>'-(3-pyridyl)thiourea
;
_journal_coeditor_code RZ2227
_journal_issue 8
_journal_name_full 'Acta Crystallographica Section E'
_journal_page_first o1407
_journal_paper_doi 10.1107/S1600536808019922
_journal_volume 64
_journal_year 2008
_chemical_formula_iupac 'C13 H10 Cl N3 O S'
_chemical_formula_moiety 'C13 H10 Cl N3 O S'
_chemical_formula_sum 'C13 H10 Cl N3 O S'
_chemical_formula_weight 291.75
_chemical_name_systematic
;
<i>N</i>-(2-Chlorobenzoyl)-<i>N</i>'-(3-pyridyl)thiourea
;
_space_group_IT_number 2
_symmetry_cell_setting triclinic
_symmetry_space_group_name_Hall '-P 1'
_symmetry_space_group_name_H-M 'P -1'
_atom_sites_solution_hydrogens geom
_atom_sites_solution_primary direct
_atom_sites_solution_secondary difmap
_audit_creation_method SHELXL-97
_cell_angle_alpha 98.336(4)
_cell_angle_beta 110.797(4)
_cell_angle_gamma 112.532(4)
_cell_formula_units_Z 2
_cell_length_a 8.421(3)
_cell_length_b 9.282(4)
_cell_length_c 10.512(4)
_cell_measurement_reflns_used 1514
_cell_measurement_temperature 298(2)
_cell_measurement_theta_max 26.635
_cell_measurement_theta_min 2.513
_cell_volume 670.9(5)
_computing_cell_refinement 'SAINT (Siemens, 1996)'
_computing_data_collection 'SMART (Siemens, 1996)'
_computing_data_reduction 'SAINT (Siemens, 1996)'
_computing_molecular_graphics 'SHELXTL (Sheldrick, 2008)'
_computing_publication_material 'SHELXTL (Sheldrick, 2008)'
_computing_structure_refinement 'SHELXL97 (Sheldrick, 2008)'
_computing_structure_solution 'SHELXS97 (Sheldrick, 2008)'
_diffrn_ambient_temperature 298(2)
_diffrn_measured_fraction_theta_full 0.983
_diffrn_measured_fraction_theta_max 0.983
_diffrn_measurement_device_type 'Bruker SMART 1000 CCD area-detector'
_diffrn_measurement_method '\f and \w'
_diffrn_radiation_monochromator graphite
_diffrn_radiation_source 'fine-focus sealed tube'
_diffrn_radiation_type MoK\a
_diffrn_radiation_wavelength 0.71073
_diffrn_reflns_av_R_equivalents 0.0186
_diffrn_reflns_av_sigmaI/netI 0.0373
_diffrn_reflns_limit_h_max 9
_diffrn_reflns_limit_h_min -10
_diffrn_reflns_limit_k_max 9
_diffrn_reflns_limit_k_min -11
_diffrn_reflns_limit_l_max 9
_diffrn_reflns_limit_l_min -12
_diffrn_reflns_number 3504
_diffrn_reflns_theta_full 25.01
_diffrn_reflns_theta_max 25.01
_diffrn_reflns_theta_min 2.19
_exptl_absorpt_coefficient_mu 0.434
_exptl_absorpt_correction_T_max 0.9719
_exptl_absorpt_correction_T_min 0.8735
_exptl_absorpt_correction_type multi-scan
_exptl_absorpt_process_details '(SADABS; Sheldrick, 1996)'
_exptl_crystal_colour colourless
_exptl_crystal_density_diffrn 1.444
_exptl_crystal_density_method 'not measured'
_exptl_crystal_description needle
_exptl_crystal_F_000 300
_exptl_crystal_size_max 0.32
_exptl_crystal_size_mid 0.11
_exptl_crystal_size_min 0.07
_refine_diff_density_max 0.203
_refine_diff_density_min -0.178
_refine_ls_extinction_method none
_refine_ls_goodness_of_fit_ref 1.021
_refine_ls_hydrogen_treatment constr
_refine_ls_matrix_type full
_refine_ls_number_parameters 172
_refine_ls_number_reflns 2319
_refine_ls_number_restraints 0
_refine_ls_restrained_S_all 1.021
_refine_ls_R_factor_all 0.0543
_refine_ls_R_factor_gt 0.0365
_refine_ls_shift/su_max 0.000
_refine_ls_shift/su_mean 0.000
_refine_ls_structure_factor_coef Fsqd
_refine_ls_weighting_details 'calc w=1/[\s^2^(Fo^2^)+(0.044P)^2^+0.2146P] where P=(Fo^2^+2Fc^2^)/3'
_refine_ls_weighting_scheme calc
_refine_ls_wR_factor_gt 0.0869
_refine_ls_wR_factor_ref 0.0997
_reflns_number_gt 1734
_reflns_number_total 2319
_reflns_threshold_expression I>2\s(I)
_cod_data_source_file rz2227.cif
_cod_data_source_block I
_cod_depositor_comments
;
The following automatic conversions were performed:
'_symmetry_cell_setting' value 'Triclinic' changed to 'triclinic'
according to '/home/saulius/struct/CIF-dictionaries/cif_core.dic'
dictionary named 'cif_core.dic' version 2.4.1 from 2010-06-29.

Automatic conversion script
Id: cif_fix_enum 1527 2010-12-29 10:47:43Z saulius 

The following automatic conversions were performed:

'_symmetry_cell_setting' value 'Triclinic' changed to 'triclinic'
according to /home/saulius/struct/CIF-dictionaries/cif_core.dic
dictionary named 'cif_core.dic' version 2.4.1 from 2010-06-29.

Automatic conversion script
Id: cif_fix_values 1715 2011-07-08 13:25:40Z adriana 
;
_cod_database_code 2219154
_cod_database_fobs_code 2219154

loop_
_symmetry_equiv_pos_as_xyz
'x, y, z'
'-x, -y, -z'

loop_
_atom_site_type_symbol
_atom_site_label
_atom_site_fract_x
_atom_site_fract_y
_atom_site_fract_z
_atom_site_U_iso_or_equiv
_atom_site_adp_type
_atom_site_calc_flag
_atom_site_refinement_flags
_atom_site_occupancy
Cl Cl1 0.41414(14) 0.64074(11) 0.50918(8) 0.0781(3) Uani d . 1
N N1 0.4306(3) 0.5361(2) 0.1841(2) 0.0397(5) Uani d . 1
H H1 0.3077 0.4966 0.1477 0.048 Uiso calc R 1
N N2 0.6871(3) 0.4903(2) 0.2029(2) 0.0416(5) Uani d . 1
H H2 0.7561 0.5927 0.2548 0.050 Uiso calc R 1
N N3 1.0366(3) 0.3871(2) 0.1394(2) 0.0481(5) Uani d . 1
O O1 0.7112(3) 0.7734(2) 0.3311(2) 0.0630(5) Uani d . 1
S S1 0.33789(9) 0.24252(8) 0.02568(7) 0.0500(2) Uani d . 1
C C1 0.4967(3) 0.4294(3) 0.1432(2) 0.0370(5) Uani d . 1
C C2 0.5364(4) 0.6956(3) 0.2748(3) 0.0422(6) Uani d . 1
C C3 0.4139(3) 0.7708(3) 0.2962(2) 0.0400(5) Uani d . 1
C C4 0.3540(4) 0.7557(3) 0.4027(3) 0.0476(6) Uani d . 1
C C5 0.2449(4) 0.8281(3) 0.4233(3) 0.0560(7) Uani d . 1
H H5 0.2062 0.8177 0.4955 0.067 Uiso calc R 1
C C6 0.1944(4) 0.9154(3) 0.3359(3) 0.0613(8) Uani d . 1
H H6 0.1211 0.9644 0.3490 0.074 Uiso calc R 1
C C7 0.2513(4) 0.9307(3) 0.2296(3) 0.0593(7) Uani d . 1
H H7 0.2157 0.9895 0.1705 0.071 Uiso calc R 1
C C8 0.3611(4) 0.8595(3) 0.2093(3) 0.0495(6) Uani d . 1
H H8 0.3997 0.8711 0.1371 0.059 Uiso calc R 1
C C9 0.9299(3) 0.4610(3) 0.1477(2) 0.0411(6) Uani d . 1
H H9 0.9551 0.5586 0.1259 0.049 Uiso calc R 1
C C10 0.7848(3) 0.3985(3) 0.1872(2) 0.0380(5) Uani d . 1
C C11 0.7442(4) 0.2524(3) 0.2178(3) 0.0481(6) Uani d . 1
H H11 0.6456 0.2070 0.2436 0.058 Uiso calc R 1
C C12 0.8523(4) 0.1757(3) 0.2093(3) 0.0542(7) Uani d . 1
H H12 0.8291 0.0776 0.2300 0.065 Uiso calc R 1
C C13 0.9953(4) 0.2463(3) 0.1697(3) 0.0537(7) Uani d . 1
H H13 1.0674 0.1930 0.1636 0.064 Uiso calc R 1

loop_
_atom_site_aniso_label
_atom_site_aniso_U_11
_atom_site_aniso_U_22
_atom_site_aniso_U_33
_atom_site_aniso_U_12
_atom_site_aniso_U_13
_atom_site_aniso_U_23
Cl1 0.1271(8) 0.0975(6) 0.0704(5) 0.0861(6) 0.0617(5) 0.0496(5)
N1 0.0341(10) 0.0395(11) 0.0488(11) 0.0192(9) 0.0225(9) 0.0076(9)
N2 0.0372(11) 0.0368(10) 0.0569(12) 0.0195(9) 0.0271(10) 0.0101(9)
N3 0.0439(12) 0.0496(12) 0.0650(14) 0.0268(10) 0.0339(11) 0.0184(11)
O1 0.0406(11) 0.0539(11) 0.0758(13) 0.0192(9) 0.0209(10) -0.0069(10)
S1 0.0487(4) 0.0416(4) 0.0571(4) 0.0206(3) 0.0259(3) 0.0051(3)
C1 0.0437(14) 0.0408(13) 0.0405(13) 0.0244(11) 0.0273(11) 0.0160(10)
C2 0.0426(15) 0.0419(13) 0.0447(14) 0.0219(12) 0.0227(12) 0.0074(11)
C3 0.0408(13) 0.0356(12) 0.0459(14) 0.0206(11) 0.0213(11) 0.0071(11)
C4 0.0624(17) 0.0491(14) 0.0487(14) 0.0376(13) 0.0297(13) 0.0177(12)
C5 0.0712(19) 0.0653(17) 0.0544(16) 0.0448(16) 0.0386(15) 0.0170(14)
C6 0.0686(19) 0.0596(17) 0.0696(19) 0.0464(16) 0.0307(16) 0.0129(15)
C7 0.0712(19) 0.0516(16) 0.0672(18) 0.0404(15) 0.0291(16) 0.0236(14)
C8 0.0577(16) 0.0438(14) 0.0540(15) 0.0264(13) 0.0293(13) 0.0168(12)
C9 0.0374(13) 0.0396(13) 0.0515(14) 0.0198(11) 0.0238(12) 0.0142(11)
C10 0.0388(13) 0.0410(13) 0.0432(13) 0.0231(11) 0.0236(11) 0.0120(10)
C11 0.0507(15) 0.0512(15) 0.0599(16) 0.0269(13) 0.0380(13) 0.0222(13)
C12 0.0630(17) 0.0487(15) 0.0750(18) 0.0351(14) 0.0422(15) 0.0300(14)
C13 0.0556(16) 0.0537(16) 0.0732(18) 0.0373(14) 0.0378(15) 0.0220(14)

loop_
_atom_type_symbol
_atom_type_description
_atom_type_scat_dispersion_real
_atom_type_scat_dispersion_imag
_atom_type_scat_source
C C 0.0033 0.0016 'International Tables Vol C Tables 4.2.6.8 and 6.1.1.4'
H H 0.0000 0.0000 'International Tables Vol C Tables 4.2.6.8 and 6.1.1.4'
N N 0.0061 0.0033 'International Tables Vol C Tables 4.2.6.8 and 6.1.1.4'
O O 0.0106 0.0060 'International Tables Vol C Tables 4.2.6.8 and 6.1.1.4'
Cl Cl 0.1484 0.1585 'International Tables Vol C Tables 4.2.6.8 and 6.1.1.4'
S S 0.1246 0.1234 'International Tables Vol C Tables 4.2.6.8 and 6.1.1.4'

loop_
_geom_angle_atom_site_label_1
_geom_angle_atom_site_label_2
_geom_angle_atom_site_label_3
_geom_angle
C2 N1 C1 128.3(2)
C2 N1 H1 115.9
C1 N1 H1 115.9
C1 N2 C10 124.83(19)
C1 N2 H2 117.6
C10 N2 H2 117.6
C13 N3 C9 117.2(2)
N2 C1 N1 115.4(2)
N2 C1 S1 125.54(17)
N1 C1 S1 119.02(17)
O1 C2 N1 124.8(2)
O1 C2 C3 122.1(2)
N1 C2 C3 113.1(2)
C4 C3 C8 118.6(2)
C4 C3 C2 121.6(2)
C8 C3 C2 119.8(2)
C5 C4 C3 121.1(2)
C5 C4 Cl1 119.9(2)
C3 C4 Cl1 118.97(18)
C6 C5 C4 119.2(2)
C6 C5 H5 120.4
C4 C5 H5 120.4
C7 C6 C5 120.4(2)
C7 C6 H6 119.8
C5 C6 H6 119.8
C6 C7 C8 120.5(2)
C6 C7 H7 119.7
C8 C7 H7 119.7
C7 C8 C3 120.1(2)
C7 C8 H8 119.9
C3 C8 H8 119.9
N3 C9 C10 122.6(2)
N3 C9 H9 118.7
C10 C9 H9 118.7
C9 C10 C11 119.2(2)
C9 C10 N2 119.10(19)
C11 C10 N2 121.6(2)
C12 C11 C10 118.6(2)
C12 C11 H11 120.7
C10 C11 H11 120.7
C11 C12 C13 118.8(2)
C11 C12 H12 120.6
C13 C12 H12 120.6
N3 C13 C12 123.6(2)
N3 C13 H13 118.2
C12 C13 H13 118.2

loop_
_geom_bond_atom_site_label_1
_geom_bond_atom_site_label_2
_geom_bond_distance
Cl1 C4 1.734(2)
N1 C2 1.368(3)
N1 C1 1.394(3)
N1 H1 0.8600
N2 C1 1.331(3)
N2 C10 1.422(3)
N2 H2 0.8600
N3 C13 1.335(3)
N3 C9 1.340(3)
O1 C2 1.217(3)
S1 C1 1.659(2)
C2 C3 1.508(3)
C3 C4 1.385(3)
C3 C8 1.386(3)
C4 C5 1.384(3)
C5 C6 1.372(4)
C5 H5 0.9300
C6 C7 1.369(4)
C6 H6 0.9300
C7 C8 1.380(4)
C7 H7 0.9300
C8 H8 0.9300
C9 C10 1.375(3)
C9 H9 0.9300
C10 C11 1.381(3)
C11 C12 1.371(3)
C11 H11 0.9300
C12 C13 1.373(3)
C12 H12 0.9300
C13 H13 0.9300

loop_
_geom_hbond_atom_site_label_D
_geom_hbond_atom_site_label_H
_geom_hbond_atom_site_label_A
_geom_hbond_site_symmetry_A
_geom_hbond_distance_DH
_geom_hbond_distance_HA
_geom_hbond_distance_DA
_geom_hbond_angle_DHA
N2 H2 O1 . 0.86 1.98 2.671(3) 136.8
N1 H1 N3 1_455 0.86 2.08 2.886(4) 156.9

loop_
_geom_torsion_atom_site_label_1
_geom_torsion_atom_site_label_2
_geom_torsion_atom_site_label_3
_geom_torsion_atom_site_label_4
_geom_torsion
C10 N2 C1 N1 173.77(19)
C10 N2 C1 S1 -7.1(3)
C2 N1 C1 N2 1.6(3)
C2 N1 C1 S1 -177.58(18)
C1 N1 C2 O1 3.2(4)
C1 N1 C2 C3 -178.6(2)
O1 C2 C3 C4 -93.6(3)
N1 C2 C3 C4 88.1(3)
O1 C2 C3 C8 85.4(3)
N1 C2 C3 C8 -92.8(3)
C8 C3 C4 C5 -0.4(4)
C2 C3 C4 C5 178.7(2)
C8 C3 C4 Cl1 178.40(18)
C2 C3 C4 Cl1 -2.5(3)
C3 C4 C5 C6 0.4(4)
Cl1 C4 C5 C6 -178.4(2)
C4 C5 C6 C7 0.0(4)
C5 C6 C7 C8 -0.4(4)
C6 C7 C8 C3 0.4(4)
C4 C3 C8 C7 0.0(4)
C2 C3 C8 C7 -179.1(2)
C13 N3 C9 C10 0.8(4)
N3 C9 C10 C11 -1.0(4)
N3 C9 C10 N2 175.7(2)
C1 N2 C10 C9 129.9(2)
C1 N2 C10 C11 -53.4(3)
C9 C10 C11 C12 0.8(4)
N2 C10 C11 C12 -175.8(2)
C10 C11 C12 C13 -0.5(4)
C9 N3 C13 C12 -0.5(4)
C11 C12 C13 N3 0.4(4)

loop_
_cod_related_entry_id
_cod_related_entry_database
_cod_related_entry_code
1 ChemSpider 769267
